data_7123066
loop_
_publ_author_name
'Ghosh, Debasish'
'Nandi, Rajesh'
'Khamarui, Saikat'
'Ghosh, Sukla'
'Maiti, Dilip K.'

_publ_section_title
;
 Selective amidation by a photocatalyzed umpolung reaction
;
_journal_name_full 'Chemical Communications'
_journal_paper_doi 10.1039/C9CC01079C
_journal_year 2019
_chemical_formula_moiety 'C13 H11 N O2 S'
_chemical_formula_sum 'C13 H11 N O2 S'
_chemical_formula_weight 245.29
_space_group_crystal_system monoclinic
_space_group_IT_number 14
_space_group_name_Hall '-P 2yn'
_space_group_name_H-M_alt 'P 1 21/n 1'
_symmetry_space_group_name_Hall '-P 2yn'
_symmetry_space_group_name_H-M 'P 1 21/n 1'
_atom_sites_solution_hydrogens mixed
_audit_creation_method SHELXL-2014/7
_audit_update_record
;
2018-08-17 deposited with the CCDC.    2019-02-28 downloaded from the CCDC.
;
_cell_angle_alpha 90
_cell_angle_beta 99.197(15)
_cell_angle_gamma 90
_cell_formula_units_Z 4
_cell_length_a 12.091(8)
_cell_length_b 5.651(4)
_cell_length_c 17.732(12)
_cell_measurement_reflns_used 1817
_cell_measurement_temperature 296(2)
_cell_measurement_theta_max 26.604
_cell_measurement_theta_min 1.905
_cell_volume 1196.0(14)
_computing_cell_refinement 'Bruker SMART'
_computing_data_collection 'Bruker SMART'
_computing_data_reduction 'Bruker SAINT'
_computing_structure_refinement 'SHELXL-2014/7 (Sheldrick, 2014)'
_diffrn_ambient_temperature 296(2)
_diffrn_measured_fraction_theta_full 0.997
_diffrn_measured_fraction_theta_max 0.997
_diffrn_measurement_device_type 'CCD area detector'
_diffrn_measurement_method 'phi and omega scans'
_diffrn_radiation_monochromator graphite
_diffrn_radiation_source 'fine-focus sealed tube'
_diffrn_radiation_type MoK\a
_diffrn_radiation_wavelength 0.71073
_diffrn_reflns_av_R_equivalents 0.0636
_diffrn_reflns_av_unetI/netI 0.0813
_diffrn_reflns_Laue_measured_fraction_full 0.997
_diffrn_reflns_Laue_measured_fraction_max 0.997
_diffrn_reflns_limit_h_max 13
_diffrn_reflns_limit_h_min -13
_diffrn_reflns_limit_k_max 6
_diffrn_reflns_limit_k_min -6
_diffrn_reflns_limit_l_max 20
_diffrn_reflns_limit_l_min -20
_diffrn_reflns_number 5086
_diffrn_reflns_point_group_measured_fraction_full 0.997
_diffrn_reflns_point_group_measured_fraction_max 0.997
_diffrn_reflns_theta_full 26.604
_diffrn_reflns_theta_max 26.604
_diffrn_reflns_theta_min 1.905
_exptl_absorpt_coefficient_mu 0.259
_exptl_absorpt_correction_T_max 0.995
_exptl_absorpt_correction_T_min 0.991
_exptl_absorpt_correction_type empirical
_exptl_absorpt_process_details SADABS
_exptl_crystal_colour WHITE
_exptl_crystal_density_diffrn 1.362
_exptl_crystal_density_method 'not measured'
_exptl_crystal_description BLOCK
_exptl_crystal_F_000 512
_exptl_crystal_size_max 0.04
_exptl_crystal_size_mid 0.03
_exptl_crystal_size_min 0.02
_refine_diff_density_max 0.348
_refine_diff_density_min -0.415
_refine_diff_density_rms 0.069
_refine_ls_extinction_method none
_refine_ls_goodness_of_fit_ref 1.132
_refine_ls_hydrogen_treatment mixed
_refine_ls_matrix_type full
_refine_ls_number_parameters 158
_refine_ls_number_reflns 1817
_refine_ls_number_restraints 0
_refine_ls_restrained_S_all 1.132
_refine_ls_R_factor_all 0.1299
_refine_ls_R_factor_gt 0.0772
_refine_ls_shift/su_max 0.000
_refine_ls_shift/su_mean 0.000
_refine_ls_structure_factor_coef Fsqd
_refine_ls_weighting_details 'w=1/[\s^2^(Fo^2^)+(0.1000P)^2^+0.3602P] where P=(Fo^2^+2Fc^2^)/3'
_refine_ls_weighting_scheme calc
_refine_ls_wR_factor_gt 0.2069
_refine_ls_wR_factor_ref 0.2384
_reflns_Friedel_coverage 0.000
_reflns_number_gt 994
_reflns_number_total 1942
_reflns_threshold_expression 'I > 2\s(I)'
_cod_data_source_file c9cc01079c2.cif
_cod_data_source_block DG225_0m_a
_cod_depositor_comments
;
The following automatic conversions were performed:

'_exptl_absorpt_correction_type' value 'EMPIRICAL' changed to
'empirical' according to
/home/data/users/saulius/crontab/automatic-downloads/rss-feeds/RSC/lib/dictionaries/cif_core.dic
dictionary named 'cif_core.dic' version 2.4.2 from 2011-04-26.

Automatic conversion script
Id: cif_fix_values 4973 2017-02-22 13:04:09Z antanas 
;
_cod_original_cell_volume 1196.1(14)
_cod_database_code 7123066
_shelx_shelxl_version_number 2014/7
_shelx_space_group_comment
;
The symmetry employed for this shelxl refinement is uniquely defined
by the following loop, which should always be used as a source of
symmetry information in preference to the above space-group names.
They are only intended as comments.
;

loop_
_space_group_symop_operation_xyz
'x, y, z'
'-x+1/2, y+1/2, -z+1/2'
'-x, -y, -z'
'x-1/2, -y-1/2, z-1/2'

loop_
_atom_site_label
_atom_site_type_symbol
_atom_site_fract_x
_atom_site_fract_y
_atom_site_fract_z
_atom_site_U_iso_or_equiv
_atom_site_adp_type
_atom_site_occupancy
_atom_site_site_symmetry_order
_atom_site_calc_flag
_atom_site_refinement_flags_posn
_atom_site_refinement_flags_adp
S001 S 0.35988(14) 0.6642(3) 0.28914(9) 0.0769(7) Uani 1 1 d . .
O002 O 0.5257(3) 0.2755(7) 0.4526(2) 0.0596(11) Uani 1 1 d . .
O003 O 0.2486(3) 0.3680(8) 0.3756(2) 0.0774(14) Uani 1 1 d . .
N004 N 0.3263(4) 0.0615(9) 0.4463(3) 0.0564(14) Uani 1 1 d . .
C1 C 0.5678(4) 0.6934(8) 0.3673(3) 0.0399(13) Uani 1 1 d . .
H5 H 0.6335 0.6643 0.4011 0.048 Uiso 1 1 calc R U
C006 C 0.4480(4) 0.3628(10) 0.4099(3) 0.0463(14) Uani 1 1 d . .
C007 C 0.4618(4) 0.5614(10) 0.3604(3) 0.0493(15) Uani 1 1 d . .
C008 C 0.3307(5) 0.2609(11) 0.4086(3) 0.0533(15) Uani 1 1 d . .
C009 C 0.1775(5) -0.0062(11) 0.5243(4) 0.0608(17) Uani 1 1 d . .
C00A C 0.2195(5) -0.0594(11) 0.4507(3) 0.0653(18) Uani 1 1 d . .
H00A H 0.2297 -0.2288 0.4464 0.078 Uiso 1 1 calc R U
H3 H 0.1638 -0.0095 0.4081 0.078 Uiso 1 1 calc R U
C00B C 0.1976(5) -0.1591(13) 0.5848(4) 0.0744(19) Uani 1 1 d . .
H2 H 0.2378 -0.2974 0.5804 0.089 Uiso 1 1 calc R U
C00C C 0.4458(5) 0.8765(11) 0.2664(3) 0.0660(18) Uani 1 1 d . .
H00C H 0.4251 0.9842 0.2270 0.079 Uiso 1 1 calc R U
C00D C 0.5481(5) 0.8768(11) 0.3107(3) 0.0651(18) Uani 1 1 d . .
H00D H 0.6024 0.9890 0.3047 0.078 Uiso 1 1 calc R U
C00E C 0.1175(6) 0.1969(13) 0.5322(5) 0.082(2) Uani 1 1 d . .
H00E H 0.1034 0.3046 0.4922 0.098 Uiso 1 1 calc R U
C00F C 0.1593(6) -0.1107(17) 0.6516(5) 0.096(3) Uani 1 1 d . .
H00F H 0.1750 -0.2147 0.6925 0.115 Uiso 1 1 calc R U
C00G C 0.0980(7) 0.0901(17) 0.6587(5) 0.097(3) Uani 1 1 d . .
H00G H 0.0703 0.1221 0.7037 0.117 Uiso 1 1 calc R U
C00H C 0.0790(6) 0.2389(14) 0.5990(6) 0.096(3) Uani 1 1 d . .
H00H H 0.0380 0.3760 0.6035 0.115 Uiso 1 1 calc R U
H4 H 0.393(6) -0.014(12) 0.463(4) 0.11(3) Uiso 1 1 d . .

loop_
_atom_site_aniso_label
_atom_site_aniso_U_11
_atom_site_aniso_U_22
_atom_site_aniso_U_33
_atom_site_aniso_U_23
_atom_site_aniso_U_13
_atom_site_aniso_U_12
S001 0.0691(12) 0.0851(13) 0.0714(11) 0.0146(9) -0.0042(9) -0.0074(10)
O002 0.050(2) 0.062(3) 0.064(2) 0.0039(19) 0.001(2) 0.005(2)
O003 0.052(2) 0.086(3) 0.089(3) 0.021(2) -0.004(2) -0.009(2)
N004 0.051(3) 0.055(3) 0.063(3) 0.007(3) 0.011(3) -0.004(3)
C1 0.055(3) 0.033(3) 0.033(2) 0.001(2) 0.012(2) -0.005(3)
C006 0.039(3) 0.053(4) 0.047(3) -0.013(3) 0.004(3) 0.002(3)
C007 0.052(4) 0.054(3) 0.042(3) -0.004(3) 0.008(3) 0.005(3)
C008 0.053(4) 0.057(4) 0.046(3) -0.002(3) -0.001(3) 0.000(3)
C009 0.051(4) 0.057(4) 0.072(4) -0.001(3) 0.005(3) -0.016(3)
C00A 0.066(4) 0.055(4) 0.074(4) 0.001(3) 0.011(3) -0.015(3)
C00B 0.065(4) 0.074(5) 0.087(5) 0.006(4) 0.021(4) 0.001(4)
C00C 0.068(4) 0.064(4) 0.067(4) 0.015(3) 0.015(3) -0.014(3)
C00D 0.054(4) 0.072(4) 0.071(4) -0.012(3) 0.012(3) -0.016(3)
C00E 0.081(5) 0.071(5) 0.097(6) 0.007(4) 0.025(4) 0.004(4)
C00F 0.083(6) 0.121(7) 0.086(6) 0.026(5) 0.023(5) -0.011(5)
C00G 0.085(6) 0.108(7) 0.106(7) -0.019(6) 0.037(5) -0.021(6)
C00H 0.085(6) 0.065(5) 0.144(8) -0.013(6) 0.036(6) 0.002(4)

loop_
_atom_type_symbol
_atom_type_description
_atom_type_scat_dispersion_real
_atom_type_scat_dispersion_imag
_atom_type_scat_source
C C 0.0033 0.0016 'International Tables Vol C Tables 4.2.6.8 and 6.1.1.4'
H H 0.0000 0.0000 'International Tables Vol C Tables 4.2.6.8 and 6.1.1.4'
N N 0.0061 0.0033 'International Tables Vol C Tables 4.2.6.8 and 6.1.1.4'
O O 0.0106 0.0060 'International Tables Vol C Tables 4.2.6.8 and 6.1.1.4'
S S 0.1246 0.1234 'International Tables Vol C Tables 4.2.6.8 and 6.1.1.4'

loop_
_geom_angle_atom_site_label_1
_geom_angle_atom_site_label_2
_geom_angle_atom_site_label_3
_geom_angle
C00C S001 C007 91.1(3)
C008 N004 C00A 122.0(5)
C008 N004 H4 117(5)
C00A N004 H4 120(4)
C00D C1 C007 105.2(4)
C00D C1 H5 127.4
C007 C1 H5 127.4
O002 C006 C007 122.6(5)
O002 C006 C008 118.7(5)
C007 C006 C008 118.6(5)
C006 C007 C1 121.7(4)
C006 C007 S001 124.6(4)
C1 C007 S001 113.7(4)
O003 C008 N004 124.7(6)
O003 C008 C006 120.0(5)
N004 C008 C006 115.3(5)
C00B C009 C00E 118.4(7)
C00B C009 C00A 120.8(6)
C00E C009 C00A 120.8(6)
N004 C00A C009 111.9(5)
N004 C00A H00A 109.2
C009 C00A H00A 109.2
N004 C00A H3 109.2
C009 C00A H3 109.2
H00A C00A H3 107.9
C00F C00B C009 120.7(7)
C00F C00B H2 119.6
C009 C00B H2 119.6
C00D C00C S001 113.9(5)
C00D C00C H00C 123.1
S001 C00C H00C 123.1
C00C C00D C1 116.0(5)
C00C C00D H00D 122.0
C1 C00D H00D 122.0
C00H C00E C009 119.6(7)
C00H C00E H00E 120.2
C009 C00E H00E 120.2
C00B C00F C00G 120.6(8)
C00B C00F H00F 119.7
C00G C00F H00F 119.7
C00H C00G C00F 118.1(9)
C00H C00G H00G 120.9
C00F C00G H00G 120.9
C00G C00H C00E 122.5(8)
C00G C00H H00H 118.7
C00E C00H H00H 118.7

loop_
_geom_bond_atom_site_label_1
_geom_bond_atom_site_label_2
_geom_bond_distance
S001 C00C 1.678(6)
S001 C007 1.719(5)
O002 C006 1.213(5)
O003 C008 1.228(6)
N004 C008 1.316(7)
N004 C00A 1.474(7)
N004 H4 0.92(7)
C1 C00D 1.436(7)
C1 C007 1.471(7)
C1 H5 0.9300
C006 C007 1.451(8)
C006 C008 1.528(8)
C009 C00B 1.369(9)
C009 C00E 1.377(9)
C009 C00A 1.505(8)
C00A H00A 0.9700
C00A H3 0.9700
C00B C00F 1.366(10)
C00B H2 0.9300
C00C C00D 1.355(7)
C00C H00C 0.9300
C00D H00D 0.9300
C00E C00H 1.361(10)
C00E H00E 0.9300
C00F C00G 1.373(11)
C00F H00F 0.9300
C00G C00H 1.343(11)
C00G H00G 0.9300
C00H H00H 0.9300
